data_1541925
loop_
_publ_author_name
'Chang, Meng-Yang'
'Cheng, Yu-Chieh'

_publ_section_title
;
 Synthesis of Substituted Tetralins and Benzosuberans via
 BF3&#x00B7;OEt2-Mediated Formal (4 + 2) and (5 + 2) Stereocontrolled
 Cycloaddition of 4-Alkenols with Veratrol.
;
_journal_issue 3
_journal_name_full 'Organic letters'
_journal_page_first 608
_journal_page_last 611
_journal_paper_doi 10.1021/acs.orglett.5b03696
_journal_volume 18
_journal_year 2016
_chemical_formula_sum 'C25 H32 O3 S'
_chemical_formula_weight 412.56
_space_group_crystal_system orthorhombic
_space_group_IT_number 61
_space_group_name_Hall '-P 2ac 2ab'
_space_group_name_H-M_alt 'P b c a'
_symmetry_space_group_name_Hall '-P 2ac 2ab'
_symmetry_space_group_name_H-M 'P b c a'
_atom_sites_solution_hydrogens geom
_audit_creation_method SHELXL-2014/6
_cell_angle_alpha 90
_cell_angle_beta 90
_cell_angle_gamma 90
_cell_formula_units_Z 8
_cell_length_a 16.0500(8)
_cell_length_b 11.2326(5)
_cell_length_c 24.8893(13)
_cell_measurement_reflns_used 4493
_cell_measurement_temperature 100(2)
_cell_measurement_theta_max 22.5569
_cell_measurement_theta_min 2.3595
_cell_volume 4487.1(4)
_computing_cell_refinement 'SAINT V8.34A (Bruker AXS Inc., 2013)'
_computing_data_collection 'APEX2 (Bruker AXS, 2010)'
_computing_data_reduction 'SAINT V8.34A (Bruker AXS Inc., 2013)'
_computing_molecular_graphics 'SHELXTL (Sheldrick, 2008)'
_computing_publication_material SHELXTL
_computing_structure_refinement 'SHELXL-2014/6 (Sheldrick, 2014)'
_diffrn_ambient_temperature 100(2)
_diffrn_detector_area_resol_mean 8.3333
_diffrn_measured_fraction_theta_full 0.999
_diffrn_measured_fraction_theta_max 0.999
_diffrn_measurement_device_type 'Bruker APEX-II CCD'
_diffrn_measurement_method '\f and \w scans'
_diffrn_radiation_type MoK\a
_diffrn_radiation_wavelength 0.71073
_diffrn_reflns_av_R_equivalents 0.0616
_diffrn_reflns_av_unetI/netI 0.0331
_diffrn_reflns_laue_measured_fraction_full 0.999
_diffrn_reflns_laue_measured_fraction_max 0.999
_diffrn_reflns_limit_h_max 15
_diffrn_reflns_limit_h_min -20
_diffrn_reflns_limit_k_max 13
_diffrn_reflns_limit_k_min -14
_diffrn_reflns_limit_l_max 31
_diffrn_reflns_limit_l_min -31
_diffrn_reflns_number 35134
_diffrn_reflns_point_group_measured_fraction_full 0.999
_diffrn_reflns_point_group_measured_fraction_max 0.999
_diffrn_reflns_theta_full 25.242
_diffrn_reflns_theta_max 26.396
_diffrn_reflns_theta_min 1.636
_exptl_absorpt_coefficient_mu 0.167
_exptl_absorpt_correction_T_max 0.9485
_exptl_absorpt_correction_T_min 0.9087
_exptl_absorpt_correction_type multi-scan
_exptl_absorpt_process_details 'SADABS V2014/4 (Bruker AXS Inc.)'
_exptl_crystal_colour Colorless
_exptl_crystal_density_diffrn 1.221
_exptl_crystal_density_meas ?
_exptl_crystal_density_method 'not measured'
_exptl_crystal_description Lump
_exptl_crystal_F_000 1776
_exptl_crystal_size_max 0.21
_exptl_crystal_size_mid 0.21
_exptl_crystal_size_min 0.20
_refine_diff_density_max 0.242
_refine_diff_density_min -0.297
_refine_diff_density_rms 0.039
_refine_ls_extinction_method none
_refine_ls_goodness_of_fit_ref 1.011
_refine_ls_hydrogen_treatment constr
_refine_ls_matrix_type full
_refine_ls_number_parameters 266
_refine_ls_number_reflns 4590
_refine_ls_number_restraints 0
_refine_ls_restrained_S_all 1.011
_refine_ls_R_factor_all 0.0687
_refine_ls_R_factor_gt 0.0423
_refine_ls_shift/su_max 0.001
_refine_ls_shift/su_mean 0.000
_refine_ls_structure_factor_coef Fsqd
_refine_ls_weighting_details 'w=1/[\s^2^(Fo^2^)+(0.0496P)^2^+1.4957P] where P=(Fo^2^+2Fc^2^)/3'
_refine_ls_weighting_scheme calc
_refine_ls_wR_factor_gt 0.0999
_refine_ls_wR_factor_ref 0.1145
_reflns_Friedel_coverage 0.000
_reflns_number_gt 3240
_reflns_number_total 4590
_reflns_threshold_expression 'I > 2\s(I)'
_cod_data_source_file ol5b03696_si_011.cif
_cod_data_source_block 150804LT
_cod_depositor_comments
;
The following automatic conversions were performed:

'_exptl_crystal_density_meas' value 'not measured' was changed to '?'
- the value is perceived as not measured.

Automatic conversion script
Id: cif_fix_values 4268 2015-11-12 08:31:59Z antanas 

 Adding full bibliography for 1541918--1541929.cif.
;
_cod_database_code 1541925
_shelx_space_group_comment
;
The symmetry employed for this shelxl refinement is uniquely defined
by the following loop, which should always be used as a source of
symmetry information in preference to the above space-group names.
They are only intended as comments.
;
_shelxl_version_number 2014/6

loop_
_space_group_symop_operation_xyz
'x, y, z'
'x+1/2, -y+1/2, -z'
'-x, y+1/2, -z+1/2'
'-x+1/2, -y, z+1/2'
'-x, -y, -z'
'-x-1/2, y-1/2, z'
'x, -y-1/2, z-1/2'
'x-1/2, y, -z-1/2'

loop_
_atom_site_label
_atom_site_type_symbol
_atom_site_fract_x
_atom_site_fract_y
_atom_site_fract_z
_atom_site_U_iso_or_equiv
_atom_site_adp_type
_atom_site_occupancy
_atom_site_site_symmetry_order
_atom_site_calc_flag
_atom_site_refinement_flags_posn
_atom_site_refinement_flags_adp
S1 S 0.85089(3) 0.56987(4) 0.13889(2) 0.04005(15) Uani 1 1 d . .
O1 O 0.82127(10) 0.44938(12) 0.13468(6) 0.0550(4) Uani 1 1 d . .
O2 O 0.91321(9) 0.59734(16) 0.17850(6) 0.0635(5) Uani 1 1 d . .
O3 O 0.64427(8) 0.54148(11) 0.14693(5) 0.0344(3) Uani 1 1 d . .
C1 C 0.58153(14) 0.41685(19) 0.28010(9) 0.0508(6) Uani 1 1 d . .
H1 H 0.5377 0.4713 0.2935 0.061 Uiso 1 1 calc R U
H10 H 0.5640 0.3343 0.2883 0.061 Uiso 1 1 calc R U
C2 C 0.58949(13) 0.43137(17) 0.21909(8) 0.0422(5) Uani 1 1 d . .
H20 H 0.6270 0.3689 0.2049 0.051 Uiso 1 1 calc R U
H19 H 0.5341 0.4203 0.2023 0.051 Uiso 1 1 calc R U
C3 C 0.62337(12) 0.55277(15) 0.20378(7) 0.0336(4) Uani 1 1 d . .
C4 C 0.70572(11) 0.57358(15) 0.23415(7) 0.0317(4) Uani 1 1 d . .
H24 H 0.7420 0.5051 0.2236 0.038 Uiso 1 1 calc R U
C5 C 0.75041(12) 0.68301(16) 0.21235(7) 0.0353(4) Uani 1 1 d . .
H26 H 0.8044 0.6926 0.2311 0.042 Uiso 1 1 calc R U
H25 H 0.7163 0.7547 0.2196 0.042 Uiso 1 1 calc R U
C6 C 0.76575(11) 0.67211(15) 0.15181(7) 0.0318(4) Uani 1 1 d . .
H27 H 0.7838 0.7523 0.1388 0.038 Uiso 1 1 calc R U
C7 C 0.89171(12) 0.61161(17) 0.07560(8) 0.0382(4) Uani 1 1 d . .
C8 C 0.87774(13) 0.54072(18) 0.03136(8) 0.0454(5) Uani 1 1 d . .
H30 H 0.8474 0.4685 0.0349 0.055 Uiso 1 1 calc R U
C9 C 0.90801(13) 0.5750(2) -0.01804(9) 0.0500(5) Uani 1 1 d . .
H31 H 0.8985 0.5257 -0.0484 0.060 Uiso 1 1 calc R U
C10 C 0.95186(13) 0.6794(2) -0.02411(8) 0.0481(5) Uani 1 1 d . .
C11 C 0.98190(16) 0.7193(3) -0.07880(9) 0.0712(8) Uani 1 1 d . .
H32 H 1.0175 0.6575 -0.0944 0.107 Uiso 1 1 calc R U
H2 H 1.0138 0.7933 -0.0751 0.107 Uiso 1 1 calc R U
H3 H 0.9339 0.7330 -0.1023 0.107 Uiso 1 1 calc R U
C12 C 0.68280(11) 0.64346(15) 0.12415(7) 0.0319(4) Uani 1 1 d . .
H4 H 0.6449 0.7120 0.1319 0.038 Uiso 1 1 calc R U
C13 C 0.68532(12) 0.63096(16) 0.06387(7) 0.0350(4) Uani 1 1 d . .
C14 C 0.71170(13) 0.72709(17) 0.03335(8) 0.0419(5) Uani 1 1 d . .
H9 H 0.7309 0.7972 0.0508 0.050 Uiso 1 1 calc R U
C15 C 0.71048(16) 0.7222(2) -0.02210(8) 0.0549(6) Uani 1 1 d . .
H8 H 0.7285 0.7889 -0.0425 0.066 Uiso 1 1 calc R U
C16 C 0.68335(16) 0.6214(2) -0.04782(9) 0.0597(6) Uani 1 1 d . .
H5 H 0.6823 0.6182 -0.0859 0.072 Uiso 1 1 calc R U
C17 C 0.65780(16) 0.5253(2) -0.01808(9) 0.0575(6) Uani 1 1 d . .
H7 H 0.6396 0.4551 -0.0358 0.069 Uiso 1 1 calc R U
C18 C 0.65828(13) 0.52952(18) 0.03787(8) 0.0445(5) Uani 1 1 d . .
H6 H 0.6400 0.4627 0.0581 0.053 Uiso 1 1 calc R U
C19 C 0.66254(14) 0.44321(18) 0.30917(8) 0.0490(5) Uani 1 1 d . .
H11 H 0.7037 0.3810 0.2997 0.059 Uiso 1 1 calc R U
H12 H 0.6526 0.4384 0.3484 0.059 Uiso 1 1 calc R U
C20 C 0.69998(14) 0.56585(17) 0.29608(7) 0.0421(5) Uani 1 1 d . .
C21 C 0.78866(16) 0.5695(2) 0.31951(9) 0.0651(7) Uani 1 1 d . .
H13 H 0.8115 0.6499 0.3156 0.098 Uiso 1 1 calc R U
H14 H 0.8241 0.5127 0.3002 0.098 Uiso 1 1 calc R U
H15 H 0.7869 0.5481 0.3577 0.098 Uiso 1 1 calc R U
C22 C 0.64921(17) 0.6652(2) 0.32309(9) 0.0617(7) Uani 1 1 d . .
H18 H 0.5900 0.6546 0.3148 0.093 Uiso 1 1 calc R U
H16 H 0.6679 0.7427 0.3097 0.093 Uiso 1 1 calc R U
H17 H 0.6573 0.6616 0.3621 0.093 Uiso 1 1 calc R U
C23 C 0.55588(13) 0.64786(19) 0.20978(8) 0.0475(5) Uani 1 1 d . .
H21 H 0.5816 0.7270 0.2092 0.071 Uiso 1 1 calc R U
H22 H 0.5266 0.6365 0.2440 0.071 Uiso 1 1 calc R U
H23 H 0.5161 0.6411 0.1800 0.071 Uiso 1 1 calc R U
C24 C 0.93759(13) 0.71483(19) 0.07108(8) 0.0474(5) Uani 1 1 d . .
H29 H 0.9488 0.7623 0.1018 0.057 Uiso 1 1 calc R U
C25 C 0.96712(14) 0.7484(2) 0.02105(9) 0.0534(6) Uani 1 1 d . .
H28 H 0.9983 0.8198 0.0176 0.064 Uiso 1 1 calc R U

loop_
_atom_site_aniso_label
_atom_site_aniso_U_11
_atom_site_aniso_U_22
_atom_site_aniso_U_33
_atom_site_aniso_U_23
_atom_site_aniso_U_13
_atom_site_aniso_U_12
S1 0.0383(3) 0.0418(3) 0.0400(3) 0.0107(2) 0.0030(2) 0.0061(2)
O1 0.0645(10) 0.0326(7) 0.0678(10) 0.0125(7) 0.0229(8) 0.0096(7)
O2 0.0440(9) 0.0972(13) 0.0493(9) 0.0129(9) -0.0114(7) 0.0108(9)
O3 0.0377(7) 0.0343(7) 0.0313(7) -0.0003(5) 0.0017(5) -0.0032(6)
C1 0.0568(14) 0.0440(12) 0.0515(13) 0.0070(10) 0.0147(11) -0.0075(10)
C2 0.0400(11) 0.0388(11) 0.0478(12) 0.0011(9) 0.0055(9) -0.0052(9)
C3 0.0349(10) 0.0336(9) 0.0323(9) 0.0006(7) 0.0049(8) 0.0024(8)
C4 0.0367(10) 0.0287(9) 0.0297(9) 0.0020(7) 0.0014(7) -0.0001(8)
C5 0.0436(11) 0.0334(9) 0.0289(9) 0.0003(7) -0.0011(8) -0.0043(8)
C6 0.0393(11) 0.0261(9) 0.0300(9) 0.0026(7) 0.0012(7) -0.0012(8)
C7 0.0320(10) 0.0399(10) 0.0425(11) 0.0058(8) 0.0044(8) 0.0013(9)
C8 0.0436(12) 0.0407(11) 0.0520(13) -0.0025(9) 0.0086(10) -0.0047(9)
C9 0.0448(13) 0.0579(13) 0.0474(12) -0.0086(10) 0.0093(9) -0.0047(11)
C10 0.0359(11) 0.0626(14) 0.0458(12) 0.0067(10) 0.0088(9) -0.0014(10)
C11 0.0632(17) 0.098(2) 0.0525(15) 0.0109(13) 0.0178(12) -0.0146(15)
C12 0.0365(10) 0.0288(9) 0.0305(9) 0.0021(7) 0.0002(8) 0.0034(8)
C13 0.0373(11) 0.0357(10) 0.0319(10) -0.0006(7) -0.0024(8) 0.0083(8)
C14 0.0546(13) 0.0358(10) 0.0353(10) 0.0019(8) -0.0032(9) 0.0050(9)
C15 0.0784(17) 0.0516(13) 0.0348(11) 0.0091(9) 0.0025(11) 0.0114(12)
C16 0.0827(18) 0.0654(15) 0.0309(11) -0.0015(10) -0.0029(11) 0.0128(14)
C17 0.0772(17) 0.0531(13) 0.0423(12) -0.0147(10) -0.0060(11) 0.0039(12)
C18 0.0536(13) 0.0411(11) 0.0388(11) -0.0046(8) -0.0021(9) 0.0017(10)
C19 0.0656(15) 0.0447(12) 0.0367(11) 0.0125(9) 0.0060(10) -0.0042(10)
C20 0.0553(13) 0.0411(10) 0.0298(10) 0.0045(8) 0.0004(9) -0.0060(10)
C21 0.0766(18) 0.0749(16) 0.0438(13) 0.0190(12) -0.0192(12) -0.0188(14)
C22 0.096(2) 0.0499(13) 0.0395(12) -0.0091(10) 0.0115(12) -0.0042(13)
C23 0.0426(12) 0.0510(12) 0.0488(12) 0.0048(10) 0.0079(10) 0.0155(10)
C24 0.0436(12) 0.0509(12) 0.0477(12) -0.0015(10) 0.0033(10) -0.0118(10)
C25 0.0459(13) 0.0556(13) 0.0587(14) 0.0064(11) 0.0096(10) -0.0156(11)

loop_
_atom_type_symbol
_atom_type_description
_atom_type_scat_dispersion_real
_atom_type_scat_dispersion_imag
_atom_type_scat_source
C C 0.0033 0.0016 'International Tables Vol C Tables 4.2.6.8 and 6.1.1.4'
H H 0.0000 0.0000 'International Tables Vol C Tables 4.2.6.8 and 6.1.1.4'
O O 0.0106 0.0060 'International Tables Vol C Tables 4.2.6.8 and 6.1.1.4'
S S 0.1246 0.1234 'International Tables Vol C Tables 4.2.6.8 and 6.1.1.4'

loop_
_geom_angle_atom_site_label_1
_geom_angle_atom_site_label_2
_geom_angle_atom_site_label_3
_geom_angle
O2 S1 O1 118.81(10)
O2 S1 C7 107.22(9)
O1 S1 C7 107.87(9)
O2 S1 C6 105.46(9)
O1 S1 C6 111.08(9)
C7 S1 C6 105.61(8)
C12 O3 C3 114.65(13)
C19 C1 C2 112.35(17)
C19 C1 H1 109.1
C2 C1 H1 109.1
C19 C1 H10 109.1
C2 C1 H10 109.1
H1 C1 H10 107.9
C3 C2 C1 112.00(16)
C3 C2 H20 109.2
C1 C2 H20 109.2
C3 C2 H19 109.2
C1 C2 H19 109.2
H20 C2 H19 107.9
O3 C3 C2 104.35(14)
O3 C3 C23 108.57(14)
C2 C3 C23 110.47(16)
O3 C3 C4 106.96(14)
C2 C3 C4 108.70(15)
C23 C3 C4 117.00(16)
C5 C4 C3 110.59(14)
C5 C4 C20 115.37(14)
C3 C4 C20 115.44(15)
C5 C4 H24 104.7
C3 C4 H24 104.7
C20 C4 H24 104.7
C4 C5 C6 111.20(14)
C4 C5 H26 109.4
C6 C5 H26 109.4
C4 C5 H25 109.4
C6 C5 H25 109.4
H26 C5 H25 108.0
C5 C6 C12 108.60(14)
C5 C6 S1 110.25(12)
C12 C6 S1 116.21(12)
C5 C6 H27 107.1
C12 C6 H27 107.1
S1 C6 H27 107.1
C8 C7 C24 120.55(18)
C8 C7 S1 119.89(15)
C24 C7 S1 119.57(16)
C9 C8 C7 119.65(19)
C9 C8 H30 120.2
C7 C8 H30 120.2
C10 C9 C8 121.1(2)
C10 C9 H31 119.4
C8 C9 H31 119.4
C9 C10 C25 118.52(19)
C9 C10 C11 121.0(2)
C25 C10 C11 120.5(2)
C10 C11 H32 109.5
C10 C11 H2 109.5
H32 C11 H2 109.5
C10 C11 H3 109.5
H32 C11 H3 109.5
H2 C11 H3 109.5
O3 C12 C13 109.51(14)
O3 C12 C6 111.61(14)
C13 C12 C6 116.31(15)
O3 C12 H4 106.2
C13 C12 H4 106.2
C6 C12 H4 106.2
C18 C13 C14 118.82(17)
C18 C13 C12 122.35(17)
C14 C13 C12 118.75(16)
C15 C14 C13 120.80(19)
C15 C14 H9 119.6
C13 C14 H9 119.6
C16 C15 C14 120.2(2)
C16 C15 H8 119.9
C14 C15 H8 119.9
C17 C16 C15 119.5(2)
C17 C16 H5 120.2
C15 C16 H5 120.2
C16 C17 C18 120.7(2)
C16 C17 H7 119.6
C18 C17 H7 119.6
C13 C18 C17 119.9(2)
C13 C18 H6 120.1
C17 C18 H6 120.1
C1 C19 C20 114.12(17)
C1 C19 H11 108.7
C20 C19 H11 108.7
C1 C19 H12 108.7
C20 C19 H12 108.7
H11 C19 H12 107.6
C22 C20 C19 110.53(18)
C22 C20 C21 107.79(19)
C19 C20 C21 107.75(17)
C22 C20 C4 115.26(16)
C19 C20 C4 106.54(15)
C21 C20 C4 108.73(17)
C20 C21 H13 109.5
C20 C21 H14 109.5
H13 C21 H14 109.5
C20 C21 H15 109.5
H13 C21 H15 109.5
H14 C21 H15 109.5
C20 C22 H18 109.5
C20 C22 H16 109.5
H18 C22 H16 109.5
C20 C22 H17 109.5
H18 C22 H17 109.5
H16 C22 H17 109.5
C3 C23 H21 109.5
C3 C23 H22 109.5
H21 C23 H22 109.5
C3 C23 H23 109.5
H21 C23 H23 109.5
H22 C23 H23 109.5
C7 C24 C25 119.0(2)
C7 C24 H29 120.5
C25 C24 H29 120.5
C24 C25 C10 121.1(2)
C24 C25 H28 119.5
C10 C25 H28 119.5

loop_
_geom_bond_atom_site_label_1
_geom_bond_atom_site_label_2
_geom_bond_distance
S1 O2 1.4379(16)
S1 O1 1.4383(15)
S1 C7 1.7694(19)
S1 C6 1.8137(18)
O3 C12 1.420(2)
O3 C3 1.460(2)
C1 C19 1.517(3)
C1 C2 1.533(3)
C1 H1 0.9900
C1 H10 0.9900
C2 C3 1.517(2)
C2 H20 0.9900
C2 H19 0.9900
C3 C23 1.529(3)
C3 C4 1.540(3)
C4 C5 1.523(2)
C4 C20 1.547(2)
C4 H24 1.0000
C5 C6 1.532(2)
C5 H26 0.9900
C5 H25 0.9900
C6 C12 1.533(2)
C6 H27 1.0000
C7 C8 1.377(3)
C7 C24 1.378(3)
C8 C9 1.377(3)
C8 H30 0.9500
C9 C10 1.376(3)
C9 H31 0.9500
C10 C25 1.387(3)
C10 C11 1.512(3)
C11 H32 0.9800
C11 H2 0.9800
C11 H3 0.9800
C12 C13 1.507(2)
C12 H4 1.0000
C13 C18 1.380(3)
C13 C14 1.386(3)
C14 C15 1.381(3)
C14 H9 0.9500
C15 C16 1.372(3)
C15 H8 0.9500
C16 C17 1.371(3)
C16 H5 0.9500
C17 C18 1.393(3)
C17 H7 0.9500
C18 H6 0.9500
C19 C20 1.538(3)
C19 H11 0.9900
C19 H12 0.9900
C20 C22 1.537(3)
C20 C21 1.539(3)
C21 H13 0.9800
C21 H14 0.9800
C21 H15 0.9800
C22 H18 0.9800
C22 H16 0.9800
C22 H17 0.9800
C23 H21 0.9800
C23 H22 0.9800
C23 H23 0.9800
C24 C25 1.385(3)
C24 H29 0.9500
C25 H28 0.9500
